data_2229093
loop_
_publ_author_name
'Dai, Jing'
'Xu, Jie'

_publ_section_title
;
 Bis(<i>N</i>,<i>N</i>-diisopropylbutanaminium)
 bis[di-\m-chlorido-bis[dichloridocuprate(II)]]
;
_journal_coeditor_code HY2392
_journal_issue 2
_journal_name_full 'Acta Crystallographica Section E'
_journal_page_first m170
_journal_paper_doi 10.1107/S1600536810054280
_journal_volume 67
_journal_year 2011
_chemical_formula_iupac '(C10 H24 N)2 [Cu2 Cl6]'
_chemical_formula_moiety '2(C10 H24 N +), Cl6 Cu2 2-'
_chemical_formula_sum 'C20 H48 Cl6 Cu2 N2'
_chemical_formula_weight 656.40
_chemical_name_systematic
;
Bis(<i>N</i>,<i>N</i>-diisopropylbutanaminium)
bis[di-\m-chlorido-bis[dichloridocuprate(II)]]
;
_space_group_IT_number 2
_symmetry_cell_setting triclinic
_symmetry_space_group_name_Hall '-P 1'
_symmetry_space_group_name_H-M 'P -1'
_atom_sites_solution_hydrogens geom
_atom_sites_solution_primary direct
_atom_sites_solution_secondary difmap
_audit_creation_method SHELXL-97
_cell_angle_alpha 72.43(3)
_cell_angle_beta 68.53(3)
_cell_angle_gamma 71.78(3)
_cell_formula_units_Z 1
_cell_length_a 8.5697(17)
_cell_length_b 10.213(2)
_cell_length_c 10.384(2)
_cell_measurement_reflns_used 3588
_cell_measurement_temperature 298(2)
_cell_measurement_theta_max 27.48
_cell_measurement_theta_min 3.35
_cell_volume 785.1(3)
_computing_cell_refinement 'CrystalClear (Rigaku, 2005)'
_computing_data_collection 'CrystalClear (Rigaku, 2005)'
_computing_data_reduction 'CrystalClear (Rigaku, 2005)'
_computing_molecular_graphics 'SHELXTL (Sheldrick, 2008) and <i>Mercury</i> (Macrae <i>et al.</i>, 2006)'
_computing_publication_material 'SHELXTL (Sheldrick, 2008)'
_computing_structure_refinement 'SHELXL97 (Sheldrick, 2008)'
_computing_structure_solution 'SHELXS97 (Sheldrick, 2008)'
_diffrn_ambient_temperature 298(2)
_diffrn_detector_area_resol_mean 13.6612
_diffrn_measured_fraction_theta_full 0.996
_diffrn_measured_fraction_theta_max 0.996
_diffrn_measurement_device_type 'Rigaku Mercury2 CCD'
_diffrn_measurement_method '\w scans'
_diffrn_radiation_monochromator graphite
_diffrn_radiation_source 'fine-focus sealed tube'
_diffrn_radiation_type MoK\a
_diffrn_radiation_wavelength 0.71073
_diffrn_reflns_av_R_equivalents 0.0435
_diffrn_reflns_av_sigmaI/netI 0.0554
_diffrn_reflns_limit_h_max 11
_diffrn_reflns_limit_h_min -11
_diffrn_reflns_limit_k_max 13
_diffrn_reflns_limit_k_min -13
_diffrn_reflns_limit_l_max 13
_diffrn_reflns_limit_l_min -13
_diffrn_reflns_number 8206
_diffrn_reflns_theta_full 27.48
_diffrn_reflns_theta_max 27.48
_diffrn_reflns_theta_min 3.35
_exptl_absorpt_coefficient_mu 1.876
_exptl_absorpt_correction_T_max 1.000
_exptl_absorpt_correction_T_min 0.910
_exptl_absorpt_correction_type multi-scan
_exptl_absorpt_process_details '(CrystalClear; Rigaku, 2005)'
_exptl_crystal_colour blue
_exptl_crystal_density_diffrn 1.388
_exptl_crystal_density_method 'not measured'
_exptl_crystal_description block
_exptl_crystal_F_000 342
_exptl_crystal_size_max 0.30
_exptl_crystal_size_mid 0.05
_exptl_crystal_size_min 0.05
_refine_diff_density_max 0.447
_refine_diff_density_min -0.520
_refine_ls_extinction_method none
_refine_ls_goodness_of_fit_ref 1.084
_refine_ls_hydrogen_treatment constr
_refine_ls_matrix_type full
_refine_ls_number_parameters 141
_refine_ls_number_reflns 3588
_refine_ls_number_restraints 0
_refine_ls_restrained_S_all 1.084
_refine_ls_R_factor_all 0.0679
_refine_ls_R_factor_gt 0.0459
_refine_ls_shift/su_max 0.000
_refine_ls_shift/su_mean 0.000
_refine_ls_structure_factor_coef Fsqd
_refine_ls_weighting_details 'calc w=1/[\s^2^(Fo^2^)+(0.0342P)^2^+0.4528P] where P=(Fo^2^+2Fc^2^)/3'
_refine_ls_weighting_scheme calc
_refine_ls_wR_factor_gt 0.0924
_refine_ls_wR_factor_ref 0.1072
_reflns_number_gt 2728
_reflns_number_total 3588
_reflns_threshold_expression I>2\s(I)
_cod_data_source_file hy2392.cif
_cod_data_source_block I
_cod_database_code 2229093
_cod_database_fobs_code 2229093

loop_
_symmetry_equiv_pos_as_xyz
'x, y, z'
'-x, -y, -z'

loop_
_atom_site_type_symbol
_atom_site_label
_atom_site_fract_x
_atom_site_fract_y
_atom_site_fract_z
_atom_site_U_iso_or_equiv
_atom_site_adp_type
_atom_site_calc_flag
_atom_site_refinement_flags
_atom_site_occupancy
_atom_site_disorder_assembly
_atom_site_disorder_group
N N1 0.7275(3) 0.3131(3) 0.7043(3) 0.0374(6) Uani d . 1 . .
H H1 0.7197 0.4066 0.6644 0.045 Uiso calc R 1 . .
C C1 0.5308(7) 0.1423(5) 0.8060(6) 0.0907(17) Uani d . 1 . .
H H1A 0.4248 0.1297 0.8051 0.136 Uiso calc R 1 . .
H H1B 0.5300 0.1267 0.9021 0.136 Uiso calc R 1 . .
H H1C 0.6256 0.0761 0.7589 0.136 Uiso calc R 1 . .
Cu Cu1 0.55821(5) 0.83754(4) 0.59096(4) 0.03888(14) Uani d . 1 . .
Cl Cl1 0.30886(11) 1.01180(9) 0.60170(11) 0.0629(3) Uani d . 1 . .
C C2 0.5495(4) 0.2903(4) 0.7304(4) 0.0510(9) Uani d . 1 . .
H H2A 0.5344 0.3062 0.6374 0.061 Uiso calc R 1 . .
Cl Cl2 0.50922(16) 0.75177(13) 0.81673(10) 0.0778(4) Uani d . 1 . .
C C3 0.4106(5) 0.3995(5) 0.8062(5) 0.0680(12) Uani d . 1 . .
H H3A 0.3011 0.4003 0.8002 0.102 Uiso calc R 1 . .
H H3B 0.4357 0.4909 0.7625 0.102 Uiso calc R 1 . .
H H3C 0.4069 0.3766 0.9038 0.102 Uiso calc R 1 . .
Cl Cl3 0.70329(12) 0.64171(9) 0.51116(9) 0.0505(2) Uani d . 1 . .
C C4 0.8746(6) 0.4013(5) 0.8158(4) 0.0663(12) Uani d . 1 . .
H H4A 0.8994 0.3922 0.9015 0.099 Uiso calc R 1 . .
H H4B 0.8065 0.4941 0.7912 0.099 Uiso calc R 1 . .
H H4C 0.9805 0.3864 0.7407 0.099 Uiso calc R 1 . .
C C5 0.7756(4) 0.2922(4) 0.8379(4) 0.0449(8) Uani d . 1 . .
H H5A 0.6679 0.3114 0.9140 0.054 Uiso calc R 1 . .
C C6 0.8723(6) 0.1434(4) 0.8862(4) 0.0707(13) Uani d . 1 . .
H H6A 0.8802 0.1331 0.9787 0.106 Uiso calc R 1 . .
H H6B 0.9860 0.1261 0.8209 0.106 Uiso calc R 1 . .
H H6C 0.8119 0.0771 0.8894 0.106 Uiso calc R 1 . .
C C7 0.8673(4) 0.2391(4) 0.5948(3) 0.0447(8) Uani d . 1 . .
H H7A 0.8709 0.1389 0.6258 0.054 Uiso calc R 1 . .
H H7B 0.9768 0.2520 0.5902 0.054 Uiso calc R 1 . .
C C8 0.8484(5) 0.2876(4) 0.4479(3) 0.0452(8) Uani d . 1 . .
H H8A 0.8366 0.3890 0.4183 0.054 Uiso calc R 1 . .
H H8B 0.7446 0.2670 0.4494 0.054 Uiso calc R 1 . .
C C9 1.0015(5) 0.2162(4) 0.3426(4) 0.0565(10) Uani d . 1 . .
H H9A 1.1046 0.2375 0.3417 0.068 Uiso calc R 1 . .
H H9B 1.0137 0.1149 0.3740 0.068 Uiso calc R 1 . .
C C10 0.9891(6) 0.2596(5) 0.1937(4) 0.0698(12) Uani d . 1 . .
H H10A 1.0904 0.2107 0.1328 0.105 Uiso calc R 1 . .
H H10B 0.9796 0.3595 0.1607 0.105 Uiso calc R 1 . .
H H10C 0.8893 0.2364 0.1929 0.105 Uiso calc R 1 . .

loop_
_atom_site_aniso_label
_atom_site_aniso_U_11
_atom_site_aniso_U_22
_atom_site_aniso_U_33
_atom_site_aniso_U_12
_atom_site_aniso_U_13
_atom_site_aniso_U_23
N1 0.0384(15) 0.0359(14) 0.0347(15) -0.0041(11) -0.0109(12) -0.0078(12)
C1 0.083(3) 0.072(3) 0.124(5) -0.045(3) -0.018(3) -0.016(3)
Cu1 0.0400(2) 0.0323(2) 0.0370(2) -0.00387(16) -0.00747(17) -0.00665(17)
Cl1 0.0393(5) 0.0424(5) 0.0699(7) -0.0006(4) 0.0065(4) 0.0027(4)
C2 0.043(2) 0.066(2) 0.047(2) -0.0150(18) -0.0124(17) -0.0148(19)
Cl2 0.0893(8) 0.0808(8) 0.0353(5) -0.0012(6) -0.0073(5) -0.0061(5)
C3 0.040(2) 0.084(3) 0.070(3) -0.007(2) -0.009(2) -0.019(2)
Cl3 0.0628(6) 0.0332(4) 0.0488(5) -0.0008(4) -0.0151(4) -0.0118(4)
C4 0.073(3) 0.083(3) 0.058(3) -0.023(2) -0.031(2) -0.017(2)
C5 0.0412(19) 0.053(2) 0.0355(19) -0.0014(16) -0.0136(15) -0.0097(16)
C6 0.084(3) 0.065(3) 0.054(3) 0.011(2) -0.039(2) -0.005(2)
C7 0.0429(19) 0.0426(19) 0.042(2) 0.0019(15) -0.0118(16) -0.0134(16)
C8 0.051(2) 0.0408(19) 0.044(2) -0.0037(16) -0.0172(17) -0.0138(16)
C9 0.057(2) 0.062(2) 0.046(2) -0.0047(19) -0.0102(18) -0.0212(19)
C10 0.081(3) 0.083(3) 0.049(2) -0.017(2) -0.012(2) -0.030(2)

loop_
_atom_type_symbol
_atom_type_description
_atom_type_scat_dispersion_real
_atom_type_scat_dispersion_imag
_atom_type_scat_source
C C 0.0033 0.0016 'International Tables Vol C Tables 4.2.6.8 and 6.1.1.4'
Cu Cu 0.3201 1.2651 'International Tables Vol C Tables 4.2.6.8 and 6.1.1.4'
Cl Cl 0.1484 0.1585 'International Tables Vol C Tables 4.2.6.8 and 6.1.1.4'
N N 0.0061 0.0033 'International Tables Vol C Tables 4.2.6.8 and 6.1.1.4'
H H 0.0000 0.0000 'International Tables Vol C Tables 4.2.6.8 and 6.1.1.4'

loop_
_geom_angle_atom_site_label_1
_geom_angle_atom_site_label_2
_geom_angle_atom_site_label_3
_geom_angle_site_symmetry_1
_geom_angle_site_symmetry_3
_geom_angle
_geom_angle_publ_flag
C7 N1 C5 . . 113.3(2) ?
C7 N1 C2 . . 113.5(3) ?
C5 N1 C2 . . 114.8(3) ?
C7 N1 H1 . . 104.6 ?
C5 N1 H1 . . 104.6 ?
C2 N1 H1 . . 104.6 ?
C2 C1 H1A . . 109.5 ?
C2 C1 H1B . . 109.5 ?
H1A C1 H1B . . 109.5 ?
C2 C1 H1C . . 109.5 ?
H1A C1 H1C . . 109.5 ?
H1B C1 H1C . . 109.5 ?
Cl2 Cu1 Cl3 . . 99.48(5) ?
Cl2 Cu1 Cl1 . 2_676 146.21(6) ?
Cl3 Cu1 Cl1 . 2_676 96.22(5) ?
Cl2 Cu1 Cl1 . . 97.69(6) ?
Cl3 Cu1 Cl1 . . 143.17(5) ?
Cl1 Cu1 Cl1 2_676 . 87.01(5) ?
Cu1 Cl1 Cu1 2_676 . 92.99(5) ?
C1 C2 C3 . . 112.0(4) ?
C1 C2 N1 . . 113.3(3) ?
C3 C2 N1 . . 110.3(3) ?
C1 C2 H2A . . 107.0 ?
C3 C2 H2A . . 107.0 ?
N1 C2 H2A . . 107.0 ?
C2 C3 H3A . . 109.5 ?
C2 C3 H3B . . 109.5 ?
H3A C3 H3B . . 109.5 ?
C2 C3 H3C . . 109.5 ?
H3A C3 H3C . . 109.5 ?
H3B C3 H3C . . 109.5 ?
C5 C4 H4A . . 109.5 ?
C5 C4 H4B . . 109.5 ?
H4A C4 H4B . . 109.5 ?
C5 C4 H4C . . 109.5 ?
H4A C4 H4C . . 109.5 ?
H4B C4 H4C . . 109.5 ?
C6 C5 C4 . . 111.9(3) ?
C6 C5 N1 . . 113.9(3) ?
C4 C5 N1 . . 109.1(3) ?
C6 C5 H5A . . 107.2 ?
C4 C5 H5A . . 107.2 ?
N1 C5 H5A . . 107.2 ?
C5 C6 H6A . . 109.5 ?
C5 C6 H6B . . 109.5 ?
H6A C6 H6B . . 109.5 ?
C5 C6 H6C . . 109.5 ?
H6A C6 H6C . . 109.5 ?
H6B C6 H6C . . 109.5 ?
N1 C7 C8 . . 115.2(3) ?
N1 C7 H7A . . 108.5 ?
C8 C7 H7A . . 108.5 ?
N1 C7 H7B . . 108.5 ?
C8 C7 H7B . . 108.5 ?
H7A C7 H7B . . 107.5 ?
C7 C8 C9 . . 111.6(3) ?
C7 C8 H8A . . 109.3 ?
C9 C8 H8A . . 109.3 ?
C7 C8 H8B . . 109.3 ?
C9 C8 H8B . . 109.3 ?
H8A C8 H8B . . 108.0 ?
C10 C9 C8 . . 114.0(3) ?
C10 C9 H9A . . 108.8 ?
C8 C9 H9A . . 108.8 ?
C10 C9 H9B . . 108.8 ?
C8 C9 H9B . . 108.8 ?
H9A C9 H9B . . 107.6 ?
C9 C10 H10A . . 109.5 ?
C9 C10 H10B . . 109.5 ?
H10A C10 H10B . . 109.5 ?
C9 C10 H10C . . 109.5 ?
H10A C10 H10C . . 109.5 ?
H10B C10 H10C . . 109.5 ?

loop_
_geom_bond_atom_site_label_1
_geom_bond_atom_site_label_2
_geom_bond_site_symmetry_2
_geom_bond_distance
_geom_bond_publ_flag
N1 C7 . 1.501(4) ?
N1 C5 . 1.525(4) ?
N1 C2 . 1.528(4) ?
N1 H1 . 0.9100 ?
C1 C2 . 1.506(5) ?
C1 H1A . 0.9600 ?
C1 H1B . 0.9600 ?
C1 H1C . 0.9600 ?
Cu1 Cl2 . 2.1701(13) ?
Cu1 Cl3 . 2.2190(12) ?
Cu1 Cl1 2_676 2.2884(14) ?
Cu1 Cl1 . 2.3051(13) ?
Cl1 Cu1 2_676 2.2884(14) ?
C2 C3 . 1.515(5) ?
C2 H2A . 0.9800 ?
C3 H3A . 0.9600 ?
C3 H3B . 0.9600 ?
C3 H3C . 0.9600 ?
C4 C5 . 1.519(5) ?
C4 H4A . 0.9600 ?
C4 H4B . 0.9600 ?
C4 H4C . 0.9600 ?
C5 C6 . 1.518(5) ?
C5 H5A . 0.9800 ?
C6 H6A . 0.9600 ?
C6 H6B . 0.9600 ?
C6 H6C . 0.9600 ?
C7 C8 . 1.508(4) ?
C7 H7A . 0.9700 ?
C7 H7B . 0.9700 ?
C8 C9 . 1.511(5) ?
C8 H8A . 0.9700 ?
C8 H8B . 0.9700 ?
C9 C10 . 1.509(5) ?
C9 H9A . 0.9700 ?
C9 H9B . 0.9700 ?
C10 H10A . 0.9600 ?
C10 H10B . 0.9600 ?
C10 H10C . 0.9600 ?

loop_
_geom_hbond_atom_site_label_D
_geom_hbond_atom_site_label_H
_geom_hbond_atom_site_label_A
_geom_hbond_site_symmetry_A
_geom_hbond_distance_DH
_geom_hbond_distance_HA
_geom_hbond_distance_DA
_geom_hbond_angle_DHA
_geom_hbond_publ_flag
N1 H1 Cl3 . 0.91 2.44 3.336(3) 168 y
C2 H2A Cl3 2_666 0.98 2.82 3.668(5) 146 y
C5 H5A Cl2 2_667 0.98 2.64 3.511(4) 149 y
C8 H8A Cl3 . 0.97 2.78 3.617(4) 144 y

loop_
_geom_torsion_atom_site_label_1
_geom_torsion_atom_site_label_2
_geom_torsion_atom_site_label_3
_geom_torsion_atom_site_label_4
_geom_torsion_site_symmetry_1
_geom_torsion_site_symmetry_2
_geom_torsion_site_symmetry_3
_geom_torsion_site_symmetry_4
_geom_torsion
_geom_torsion_publ_flag
Cl2 Cu1 Cl1 Cu1 . . . 2_676 146.38(6) ?
Cl3 Cu1 Cl1 Cu1 . . . 2_676 -96.39(7) ?
Cl1 Cu1 Cl1 Cu1 2_676 . . 2_676 0.0 ?
C7 N1 C2 C1 . . . . 70.5(4) ?
C5 N1 C2 C1 . . . . -62.1(4) ?
C7 N1 C2 C3 . . . . -163.1(3) ?
C5 N1 C2 C3 . . . . 64.3(4) ?
C7 N1 C5 C6 . . . . -40.5(4) ?
C2 N1 C5 C6 . . . . 92.1(4) ?
C7 N1 C5 C4 . . . . 85.3(4) ?
C2 N1 C5 C4 . . . . -142.1(3) ?
C5 N1 C7 C8 . . . . -163.7(3) ?
C2 N1 C7 C8 . . . . 63.0(4) ?
N1 C7 C8 C9 . . . . 175.3(3) ?
C7 C8 C9 C10 . . . . 179.4(3) ?
